data_2222464
loop_
_publ_author_name
'Zhu, Mei-An'
'Liu, Zhao-Di'
'Zhang, Shu-Ping'
'Wei, Ying'
'Shao, Si-Chang'

_publ_section_title
;
 2-[4-(4-Methoxyphenyl)-5-(2-pyridyl)-4<i>H</i>-1,2,4-triazol-3-yl]phenol
;
_journal_coeditor_code SU2120
_journal_issue 7
_journal_name_full 'Acta Crystallographica Section E'
_journal_page_first o1690
_journal_paper_doi 10.1107/S1600536809022223
_journal_volume 65
_journal_year 2009
_chemical_formula_iupac 'C20 H16 N4 O2'
_chemical_formula_moiety 'C20 H16 N4 O2'
_chemical_formula_sum 'C20 H16 N4 O2'
_chemical_formula_weight 344.37
_chemical_name_systematic
;
2-[4-(4-Methoxyphenyl)-5-(2-pyridyl)-4<i>H</i>-1,2,4-triazol-3-yl]phenol
;
_space_group_IT_number 14
_symmetry_cell_setting monoclinic
_symmetry_space_group_name_Hall '-P 2yn'
_symmetry_space_group_name_H-M 'P 1 21/n 1'
_atom_sites_solution_hydrogens geom
_atom_sites_solution_primary direct
_atom_sites_solution_secondary difmap
_audit_creation_method SHELXL-97
_cell_angle_alpha 90.00
_cell_angle_beta 94.658(2)
_cell_angle_gamma 90.00
_cell_formula_units_Z 4
_cell_length_a 10.0842(9)
_cell_length_b 10.4903(9)
_cell_length_c 16.7214(14)
_cell_measurement_reflns_used 2.3
_cell_measurement_temperature 293(2)
_cell_measurement_theta_max 532
_cell_measurement_theta_min 15
_cell_volume 1763.1(3)
_computing_cell_refinement 'SAINT (Siemens, 1996)'
_computing_data_collection 'SMART (Siemens, 1996)'
_computing_data_reduction 'SAINT (Siemens, 1996)'
_computing_molecular_graphics 'SHELXTL (Sheldrick, 2008)'
_computing_publication_material 'SHELXTL (Sheldrick, 2008)'
_computing_structure_refinement 'SHELXL97 (Sheldrick, 2008)'
_computing_structure_solution 'SHELXS97 (Sheldrick, 2008)'
_diffrn_ambient_temperature 293(2)
_diffrn_measured_fraction_theta_full 0.996
_diffrn_measured_fraction_theta_max 0.996
_diffrn_measurement_device_type 'Bruker SMART CCD area-detector'
_diffrn_measurement_method '\f and \w'
_diffrn_radiation_monochromator graphite
_diffrn_radiation_source 'fine-focus sealed tube'
_diffrn_radiation_type MoK\a
_diffrn_radiation_wavelength 0.71073
_diffrn_reflns_av_R_equivalents 0.0183
_diffrn_reflns_av_sigmaI/netI 0.0202
_diffrn_reflns_limit_h_max 9
_diffrn_reflns_limit_h_min -12
_diffrn_reflns_limit_k_max 12
_diffrn_reflns_limit_k_min -12
_diffrn_reflns_limit_l_max 19
_diffrn_reflns_limit_l_min -20
_diffrn_reflns_number 8997
_diffrn_reflns_theta_full 25.50
_diffrn_reflns_theta_max 25.50
_diffrn_reflns_theta_min 2.28
_exptl_absorpt_coefficient_mu 0.087
_exptl_absorpt_correction_T_max 0.9931
_exptl_absorpt_correction_T_min 0.9914
_exptl_absorpt_correction_type multi-scan
_exptl_absorpt_process_details '(SADABS; Sheldrick, 1996)'
_exptl_crystal_colour Colourless
_exptl_crystal_density_diffrn 1.297
_exptl_crystal_density_method 'not measured'
_exptl_crystal_description block
_exptl_crystal_F_000 720
_exptl_crystal_size_max 0.10
_exptl_crystal_size_mid 0.10
_exptl_crystal_size_min 0.08
_refine_diff_density_max 0.267
_refine_diff_density_min -0.131
_refine_ls_extinction_method none
_refine_ls_goodness_of_fit_ref 1.044
_refine_ls_hydrogen_treatment mixed
_refine_ls_matrix_type full
_refine_ls_number_parameters 238
_refine_ls_number_reflns 3278
_refine_ls_number_restraints 0
_refine_ls_restrained_S_all 1.044
_refine_ls_R_factor_all 0.0458
_refine_ls_R_factor_gt 0.0379
_refine_ls_shift/su_max 0.001
_refine_ls_shift/su_mean 0.000
_refine_ls_structure_factor_coef Fsqd
_refine_ls_weighting_details 'calc w=1/[\s^2^(Fo^2^)+(0.0578P)^2^+0.2618P] where P=(Fo^2^+2Fc^2^)/3'
_refine_ls_weighting_scheme calc
_refine_ls_wR_factor_gt 0.1048
_refine_ls_wR_factor_ref 0.1104
_reflns_number_gt 2734
_reflns_number_total 3278
_reflns_threshold_expression I>2\s(I)
_cod_data_source_file su2120.cif
_cod_data_source_block I
_cod_original_sg_symbol_H-M 'P 21/n'
_cod_database_code 2222464
_cod_database_fobs_code 2222464

loop_
_symmetry_equiv_pos_as_xyz
'x, y, z'
'-x+1/2, y+1/2, -z+1/2'
'-x, -y, -z'
'x-1/2, -y-1/2, z-1/2'

loop_
_atom_site_type_symbol
_atom_site_label
_atom_site_fract_x
_atom_site_fract_y
_atom_site_fract_z
_atom_site_U_iso_or_equiv
_atom_site_adp_type
_atom_site_calc_flag
_atom_site_refinement_flags
_atom_site_occupancy
_atom_site_disorder_assembly
_atom_site_disorder_group
O O1 0.25887(10) 0.88801(10) 0.27051(6) 0.0540(3) Uani d . 1 . .
H H1O 0.2548(16) 0.8171(17) 0.3044(10) 0.065 Uiso d . 1 . .
O O2 0.57961(12) 0.52684(10) 0.08768(7) 0.0657(3) Uani d . 1 . .
N N3 0.30394(11) 0.98466(10) 0.09726(6) 0.0413(3) Uani d . 1 . .
N N1 0.26339(12) 1.17680(11) 0.13995(7) 0.0495(3) Uani d . 1 . .
N N2 0.20046(12) 1.16372(11) 0.06409(7) 0.0502(3) Uani d . 1 . .
C C10 0.07912(15) 1.07145(17) -0.08501(9) 0.0592(4) Uani d . 1 . .
H H10 0.0505 1.1495 -0.0664 0.071 Uiso calc R 1 . .
C C1 0.32455(13) 1.06948(12) 0.15894(8) 0.0430(3) Uani d . 1 . .
C C2 0.22553(13) 1.04857(13) 0.03920(8) 0.0430(3) Uani d . 1 . .
C C3 0.40733(14) 1.04578(12) 0.23412(8) 0.0459(3) Uani d . 1 . .
C C4 0.37258(14) 0.95349(12) 0.28844(8) 0.0448(3) Uani d . 1 . .
C C5 0.45291(16) 0.93499(15) 0.35907(10) 0.0595(4) Uani d . 1 . .
H H5 0.4300 0.8741 0.3959 0.071 Uiso calc R 1 . .
C C6 0.5664(2) 1.00676(19) 0.37443(12) 0.0780(6) Uani d . 1 . .
H H6 0.6202 0.9934 0.4215 0.094 Uiso calc R 1 . .
C C7 0.6009(2) 1.0981(2) 0.32077(13) 0.0868(6) Uani d . 1 . .
H H7 0.6778 1.1462 0.3315 0.104 Uiso calc R 1 . .
C C8 0.52135(18) 1.11758(16) 0.25158(11) 0.0686(5) Uani d . 1 . .
H H8 0.5442 1.1800 0.2157 0.082 Uiso calc R 1 . .
C C9 0.17333(13) 1.00019(14) -0.03971(8) 0.0450(3) Uani d . 1 . .
C C11 0.02873(17) 1.0247(2) -0.15797(10) 0.0722(5) Uani d . 1 . .
H H11 -0.0347 1.0707 -0.1895 0.087 Uiso calc R 1 . .
C C12 0.07285(19) 0.9101(2) -0.18364(10) 0.0733(5) Uani d . 1 . .
H H12 0.0396 0.8760 -0.2326 0.088 Uiso calc R 1 . .
C C13 0.1670(2) 0.84634(19) -0.13575(11) 0.0738(5) Uani d . 1 . .
H H13 0.1972 0.7686 -0.1539 0.089 Uiso calc R 1 . .
N N4 0.21866(15) 0.88858(13) -0.06456(8) 0.0636(4) Uani d . 1 . .
C C14 0.37019(13) 0.86290(12) 0.09457(8) 0.0405(3) Uani d . 1 . .
C C15 0.50296(14) 0.86186(13) 0.08103(9) 0.0490(3) Uani d . 1 . .
H H15 0.5472 0.9380 0.0730 0.059 Uiso calc R 1 . .
C C16 0.57011(15) 0.74766(14) 0.07936(9) 0.0537(4) Uani d . 1 . .
H H16 0.6597 0.7466 0.0697 0.064 Uiso calc R 1 . .
C C17 0.50458(15) 0.63460(13) 0.09194(8) 0.0473(3) Uani d . 1 . .
C C18 0.37133(16) 0.63626(13) 0.10599(9) 0.0517(4) Uani d . 1 . .
H H18 0.3269 0.5604 0.1145 0.062 Uiso calc R 1 . .
C C19 0.30437(14) 0.75134(13) 0.10732(9) 0.0487(3) Uani d . 1 . .
H H19 0.2148 0.7530 0.1169 0.058 Uiso calc R 1 . .
C C20 0.5210(2) 0.40928(15) 0.10653(11) 0.0757(5) Uani d . 1 . .
H H20A 0.5837 0.3416 0.1011 0.114 Uiso calc R 1 . .
H H20B 0.4433 0.3947 0.0706 0.114 Uiso calc R 1 . .
H H20C 0.4962 0.4117 0.1607 0.114 Uiso calc R 1 . .

loop_
_atom_site_aniso_label
_atom_site_aniso_U_11
_atom_site_aniso_U_22
_atom_site_aniso_U_33
_atom_site_aniso_U_12
_atom_site_aniso_U_13
_atom_site_aniso_U_23
O1 0.0524(6) 0.0530(6) 0.0546(6) -0.0087(5) -0.0074(5) 0.0118(5)
O2 0.0727(7) 0.0476(6) 0.0768(8) 0.0185(5) 0.0054(6) 0.0077(5)
N3 0.0447(6) 0.0357(6) 0.0428(6) 0.0005(5) -0.0015(5) 0.0027(5)
N1 0.0594(7) 0.0384(6) 0.0495(7) 0.0038(5) -0.0027(5) 0.0024(5)
N2 0.0566(7) 0.0435(7) 0.0494(7) 0.0054(5) -0.0018(5) 0.0059(5)
C10 0.0550(9) 0.0737(11) 0.0482(9) 0.0099(8) -0.0007(7) 0.0109(7)
C1 0.0468(7) 0.0357(7) 0.0459(7) -0.0020(6) 0.0001(6) 0.0013(6)
C2 0.0428(7) 0.0424(7) 0.0434(7) 0.0009(6) 0.0010(6) 0.0079(6)
C3 0.0521(8) 0.0375(7) 0.0467(8) -0.0003(6) -0.0047(6) -0.0016(6)
C4 0.0483(7) 0.0374(7) 0.0475(8) 0.0017(6) -0.0040(6) -0.0023(6)
C5 0.0697(10) 0.0540(9) 0.0518(9) -0.0031(8) -0.0131(7) 0.0063(7)
C6 0.0815(12) 0.0758(12) 0.0699(12) -0.0116(10) -0.0351(10) 0.0067(9)
C7 0.0815(13) 0.0816(13) 0.0905(14) -0.0333(11) -0.0346(11) 0.0112(11)
C8 0.0723(11) 0.0572(10) 0.0732(11) -0.0205(8) -0.0137(9) 0.0104(8)
C9 0.0423(7) 0.0515(8) 0.0412(7) -0.0030(6) 0.0028(6) 0.0075(6)
C11 0.0587(10) 0.1077(15) 0.0486(9) 0.0108(10) -0.0058(7) 0.0141(9)
C12 0.0701(11) 0.1032(15) 0.0449(9) -0.0093(11) -0.0068(8) -0.0029(9)
C13 0.0857(12) 0.0764(12) 0.0565(10) 0.0041(10) -0.0109(9) -0.0122(9)
N4 0.0733(9) 0.0618(8) 0.0530(8) 0.0076(7) -0.0120(6) -0.0052(6)
C14 0.0457(7) 0.0363(7) 0.0383(7) 0.0027(5) -0.0030(5) 0.0008(5)
C15 0.0461(8) 0.0426(7) 0.0572(9) -0.0031(6) -0.0017(6) 0.0079(6)
C16 0.0435(8) 0.0528(9) 0.0644(10) 0.0047(6) 0.0018(7) 0.0079(7)
C17 0.0565(8) 0.0433(8) 0.0413(7) 0.0106(6) -0.0003(6) 0.0035(6)
C18 0.0645(9) 0.0361(7) 0.0550(9) -0.0045(6) 0.0089(7) 0.0023(6)
C19 0.0475(8) 0.0430(8) 0.0561(9) -0.0011(6) 0.0077(6) -0.0005(6)
C20 0.1210(16) 0.0431(9) 0.0652(11) 0.0185(9) 0.0206(10) 0.0094(8)

loop_
_atom_type_symbol
_atom_type_description
_atom_type_scat_dispersion_real
_atom_type_scat_dispersion_imag
_atom_type_scat_source
C C 0.0033 0.0016 'International Tables Vol C Tables 4.2.6.8 and 6.1.1.4'
H H 0.0000 0.0000 'International Tables Vol C Tables 4.2.6.8 and 6.1.1.4'
N N 0.0061 0.0033 'International Tables Vol C Tables 4.2.6.8 and 6.1.1.4'
O O 0.0106 0.0060 'International Tables Vol C Tables 4.2.6.8 and 6.1.1.4'

loop_
_geom_angle_atom_site_label_1
_geom_angle_atom_site_label_2
_geom_angle_atom_site_label_3
_geom_angle_site_symmetry_1
_geom_angle_site_symmetry_3
_geom_angle
_geom_angle_publ_flag
C4 O1 H1O . . 110.4(10) ?
C17 O2 C20 . . 117.84(13) ?
C1 N3 C2 . . 105.01(11) ?
C1 N3 C14 . . 123.90(11) ?
C2 N3 C14 . . 130.54(11) ?
C1 N1 N2 . . 108.06(11) ?
C2 N2 N1 . . 107.35(11) ?
C11 C10 C9 . . 118.76(17) ?
C11 C10 H10 . . 120.6 ?
C9 C10 H10 . . 120.6 ?
N1 C1 N3 . . 109.70(12) ?
N1 C1 C3 . . 125.10(12) ?
N3 C1 C3 . . 125.16(12) ?
N2 C2 N3 . . 109.89(12) ?
N2 C2 C9 . . 122.65(12) ?
N3 C2 C9 . . 127.46(12) ?
C8 C3 C4 . . 119.28(13) ?
C8 C3 C1 . . 119.43(13) ?
C4 C3 C1 . . 121.29(12) ?
O1 C4 C5 . . 122.93(13) ?
O1 C4 C3 . . 117.61(12) ?
C5 C4 C3 . . 119.43(13) ?
C6 C5 C4 . . 120.02(15) ?
C6 C5 H5 . . 120.0 ?
C4 C5 H5 . . 120.0 ?
C5 C6 C7 . . 120.64(16) ?
C5 C6 H6 . . 119.7 ?
C7 C6 H6 . . 119.7 ?
C8 C7 C6 . . 119.54(16) ?
C8 C7 H7 . . 120.2 ?
C6 C7 H7 . . 120.2 ?
C7 C8 C3 . . 121.08(16) ?
C7 C8 H8 . . 119.5 ?
C3 C8 H8 . . 119.5 ?
N4 C9 C10 . . 122.68(14) ?
N4 C9 C2 . . 118.37(12) ?
C10 C9 C2 . . 118.95(14) ?
C12 C11 C10 . . 119.19(16) ?
C12 C11 H11 . . 120.4 ?
C10 C11 H11 . . 120.4 ?
C11 C12 C13 . . 118.43(17) ?
C11 C12 H12 . . 120.8 ?
C13 C12 H12 . . 120.8 ?
N4 C13 C12 . . 124.21(18) ?
N4 C13 H13 . . 117.9 ?
C12 C13 H13 . . 117.9 ?
C9 N4 C13 . . 116.73(14) ?
C19 C14 C15 . . 120.59(12) ?
C19 C14 N3 . . 121.29(12) ?
C15 C14 N3 . . 118.10(11) ?
C14 C15 C16 . . 119.78(13) ?
C14 C15 H15 . . 120.1 ?
C16 C15 H15 . . 120.1 ?
C15 C16 C17 . . 120.08(13) ?
C15 C16 H16 . . 120.0 ?
C17 C16 H16 . . 120.0 ?
O2 C17 C16 . . 115.38(13) ?
O2 C17 C18 . . 124.72(13) ?
C16 C17 C18 . . 119.89(12) ?
C17 C18 C19 . . 119.72(13) ?
C17 C18 H18 . . 120.1 ?
C19 C18 H18 . . 120.1 ?
C14 C19 C18 . . 119.94(13) ?
C14 C19 H19 . . 120.0 ?
C18 C19 H19 . . 120.0 ?
O2 C20 H20A . . 109.5 ?
O2 C20 H20B . . 109.5 ?
H20A C20 H20B . . 109.5 ?
O2 C20 H20C . . 109.5 ?
H20A C20 H20C . . 109.5 ?
H20B C20 H20C . . 109.5 ?

loop_
_geom_bond_atom_site_label_1
_geom_bond_atom_site_label_2
_geom_bond_site_symmetry_2
_geom_bond_distance
_geom_bond_publ_flag
O1 C4 . 1.3494(17) ?
O1 H1O . 0.938(18) ?
O2 C17 . 1.3654(16) ?
O2 C20 . 1.414(2) ?
N3 C1 . 1.3653(17) ?
N3 C2 . 1.3757(16) ?
N3 C14 . 1.4439(16) ?
N1 C1 . 1.3103(17) ?
N1 N2 . 1.3783(16) ?
N2 C2 . 1.3089(18) ?
C10 C11 . 1.373(2) ?
C10 C9 . 1.385(2) ?
C10 H10 . 0.9300 ?
C1 C3 . 1.4725(19) ?
C2 C9 . 1.4708(19) ?
C3 C8 . 1.386(2) ?
C3 C4 . 1.3918(19) ?
C4 C5 . 1.390(2) ?
C5 C6 . 1.376(2) ?
C5 H5 . 0.9300 ?
C6 C7 . 1.377(3) ?
C6 H6 . 0.9300 ?
C7 C8 . 1.369(2) ?
C7 H7 . 0.9300 ?
C8 H8 . 0.9300 ?
C9 N4 . 1.3354(19) ?
C11 C12 . 1.364(3) ?
C11 H11 . 0.9300 ?
C12 C13 . 1.366(3) ?
C12 H12 . 0.9300 ?
C13 N4 . 1.335(2) ?
C13 H13 . 0.9300 ?
C14 C19 . 1.3706(18) ?
C14 C15 . 1.3759(19) ?
C15 C16 . 1.378(2) ?
C15 H15 . 0.9300 ?
C16 C17 . 1.382(2) ?
C16 H16 . 0.9300 ?
C17 C18 . 1.383(2) ?
C18 C19 . 1.3843(19) ?
C18 H18 . 0.9300 ?
C19 H19 . 0.9300 ?
C20 H20A . 0.9600 ?
C20 H20B . 0.9600 ?
C20 H20C . 0.9600 ?

loop_
_geom_hbond_atom_site_label_D
_geom_hbond_atom_site_label_H
_geom_hbond_atom_site_label_A
_geom_hbond_site_symmetry_A
_geom_hbond_distance_DH
_geom_hbond_distance_HA
_geom_hbond_distance_DA
_geom_hbond_angle_DHA
O1 H1O N1 2_545 0.938(18) 1.759(19) 2.6937(16) 174.2(16)

loop_
_cod_related_entry_id
_cod_related_entry_database
_cod_related_entry_code
1 ChemSpider 24742602
